data_2003277
loop_
_publ_author_name
'Macdonald, A. L.'
'Murray, A.'
'Freer, A. A.'
'Henderson, K.'

_publ_section_title
;
 Lithium and Caesium Hydrogen Glutarate
;
_journal_issue 3
_journal_name_full 'Acta Crystallographica Section C'
_journal_page_first 404
_journal_page_last 406
_journal_paper_doi 10.1107/S0108270194005524
_journal_volume 51
_journal_year 1995
_chemical_compound_source
; Dissolving glutaric acid/lithium carbonate (1mol:0.5mol) in water
  yields crystals on standing
;
_chemical_formula_moiety 'C5 H7 O4,Li'
_chemical_formula_sum 'C5 H7 Li O4'
_chemical_formula_weight 138
_symmetry_cell_setting orthorhombic
_symmetry_space_group_name_Hall '-P 2ac 2ab'
_symmetry_space_group_name_H-M 'P b c a'
_atom_type_scat_source IntTabIV
_cell_angle_alpha 90.
_cell_angle_beta 90.
_cell_angle_gamma 90.
_cell_formula_units_Z 8
_cell_length_a 7.950(1)
_cell_length_b 8.880(1)
_cell_length_c 17.525(3)
_cell_measurement_reflns_used 25
_cell_measurement_temperature 295
_cell_measurement_theta_max 25
_cell_measurement_theta_min 20
_cell_volume 1237.2(3)
_diffrn_measurement_device 'Enraf-Nonius CAD-4'
_diffrn_measurement_method \w/2\q
_diffrn_radiation_type CuK\a
_diffrn_radiation_wavelength 1.5418
_diffrn_reflns_limit_h_max 9
_diffrn_reflns_limit_h_min 0
_diffrn_reflns_limit_k_max 11
_diffrn_reflns_limit_k_min 0
_diffrn_reflns_limit_l_max 21
_diffrn_reflns_limit_l_min 0
_diffrn_reflns_number 1270
_diffrn_reflns_theta_max 75
_diffrn_standards_decay_% <3
_diffrn_standards_interval_count 200
_diffrn_standards_number 2
_exptl_absorpt_coefficient_mu 1.037
_exptl_absorpt_correction_type none
_exptl_crystal_colour Colourless
_exptl_crystal_density_diffrn 1.487
_exptl_crystal_description 'Thin, irregular plates'
_exptl_crystal_size_max 0.6
_exptl_crystal_size_mid 0.3
_exptl_crystal_size_min 0.1
_refine_diff_density_max 0.22
_refine_diff_density_min -0.16
_refine_ls_extinction_coef 1.79E3
_refine_ls_extinction_method 'Larson (1970)'
_refine_ls_goodness_of_fit_obs 2.74
_refine_ls_hydrogen_treatment refall
_refine_ls_number_parameters 120
_refine_ls_number_reflns 1030
_refine_ls_R_factor_obs 0.037
_refine_ls_shift/esd_max 0.27
_refine_ls_structure_factor_coef F
_refine_ls_weighting_details w=1/[\s^2^(F~o~)]
_refine_ls_weighting_scheme calc
_refine_ls_wR_factor_obs 0.051
_reflns_number_observed 1030
_reflns_number_total 1270
_reflns_observed_criterion I>3\s~I~
_cod_data_source_file mu1051.cif
_cod_data_source_block mu1051_structure_1_of_2
_cod_depositor_comments
;
The following automatic conversions were performed:

'_refine_ls_weighting_scheme' value 'w=1/[\s^2^(F~o~)]' was changed
to 'calc'. New tag '_refine_ls_weighting_details' was created. The
value of the new tag was set to 'w=1/[\s^2^(F~o~)]'.

Automatic conversion script
Id: cif_fix_values 3143 2015-03-26 13:38:13Z robertas 
;
_cod_original_cell_volume 1237.20(10)
_cod_original_formula_sum 'C5 H7 Li1 O4'
_cod_database_code 2003277

loop_
_atom_site_label
_atom_site_fract_x
_atom_site_fract_y
_atom_site_fract_z
_atom_site_U_iso_or_equiv
Li .40008(30) .53812(30) .06034(10) .028
O(1) .30932(19) .26594(14) .19983(6) .046
O(2) .42606(17) .48019(14) .16368(6) .042
O(3) .28537(14) .31978(12) .55740(5) .031
O(4) .41483(14) .13751(11) .49325(5) .029
C(1) .37677(20) .39674(20) .21365(10) .029
C(2) .38816(18) .44069(16) .29603(8) .027
C(3) .35730(20) .31830(20) .35497(10) .032
C(4) .39193(20) .37922(20) .43428(10) .031
C(5) .36120(17) .26965(15) .49910(7) .024
H(01) .298(4) .258(3) .148(2) ?
H(21) .313(3) .519(3) .302(2) ?
H(22) .497(3) .489(1) .303(1) ?
H(31) .424(3) .238(3) .342(1) ?
H(32) .238(3) .289(3) .351(1) ?
H(41) .511(3) .410(3) .437(1) ?
H(42) .326(3) .469(3) .444(1) ?

loop_
_geom_angle_atom_site_label_1
_geom_angle_atom_site_label_2
_geom_angle_atom_site_label_3
_geom_angle
_geom_angle_publ_flag
O(2) C(1) O(1) 123.0(2) yes
O(1) C(1) C(2) 115.9(2) yes
C(2) C(3) C(4) 109.8(2) yes
C(4) C(5) O(3) 117.2(2) yes
O(2) C(1) C(2) 121.2(2) yes
C(1) C(2) C(3) 117.3(2) yes
C(3) C(4) C(5) 115.4(2) yes
C(4) C(5) O(4) 119.0(2) yes
O(3) C(5) O(4) 123.80(10) yes

loop_
_geom_bond_atom_site_label_1
_geom_bond_atom_site_label_2
_geom_bond_distance
_geom_bond_publ_flag
O(2) C(1) 1.212(2) yes
C(1) C(2) 1.498(2) yes
C(3) C(4) 1.517(3) yes
C(5) O(3) 1.264(2) yes
O(1) C(1) 1.302(2) yes
C(2) C(3) 1.519(3) yes
C(4) C(5) 1.516(2) yes
C(5) O(4) 1.253(2) yes
